data_2001070
loop_
_publ_author_name
'Grossie, D. A.'
'Turnbull, K.'

_publ_section_title
;
 5-Hydroxy-5-methylsydno[3,4-<i>a</i>]indole
;
_journal_issue 2
_journal_name_full 'Acta Crystallographica Section C'
_journal_page_first 377
_journal_page_last 379
_journal_paper_doi 10.1107/S0108270191009125
_journal_volume 48
_journal_year 1992
_chemical_formula_sum 'C10 H8 N2 O3'
_chemical_formula_weight 204.18
_symmetry_cell_setting monoclinic
_symmetry_space_group_name_Hall '-P 2yab'
_symmetry_space_group_name_H-M 'P 1 21/a 1'
_cell_angle_alpha 90
_cell_angle_beta 115.10(2)
_cell_angle_gamma 90
_cell_formula_units_Z 4
_cell_length_a 8.702(4)
_cell_length_b 12.063(2)
_cell_length_c 9.711(4)
_cell_volume 923.1(6)
_diffrn_radiation_type Mo
_diffrn_radiation_wavelength 0.71069
_exptl_absorpt_coefficient_mu 0.104
_exptl_crystal_density_diffrn 1.47
_exptl_crystal_F_000 424
_cod_data_source_file st0533.cif
_cod_data_source_block st0533a
_cod_database_code 2001070

loop_
_atom_site_label
_atom_site_fract_x
_atom_site_fract_y
_atom_site_fract_z
_atom_site_U_iso_or_equiv
C(1) -.2091(2) .52270(10) .0432(2) .0393(6)
C(2) -.2940(2) .4247(2) .0415(2) .0442(6)
C(3) -.2163(2) .3408(2) .1457(2) .0440(7)
C(4) -.0497(2) .35090(10) .2558(2) .0399(6)
C(4a) .0371(2) .44790(10) .2597(2) .0318(5)
C(5) .2187(2) .48190(10) .3676(2) .0299(5)
C(5a) .2243(2) .59490(10) .3012(2) .0310(5)
C(6) .3253(2) .68870(10) .3179(2) .0333(5)
O(6) .4684(2) .71900(10) .4010(2) .0451(5)
O(7) .2185(2) .76010(10) .20060(10) .0398(4)
N(8) .0599(2) .71340(10) .1182(2) .0389(5)
N(8a) .0749(2) .61810(10) .1843(2) .0309(4)
C(8b) -.0448(2) .52990(10) .1541(2) .0317(5)
O(9) .3381(2) .40960(10) .35050(10) .0401(4)
C(10) .2430(2) .4900(2) .5320(2) .0413(6)
H(1) -.2536 .5833 -.0324 .035
H(2) -.4097 .4184 -.0340 .035
H(3) -.2839 .2748 .1367 .035
H(4) -.0012 .2911 .3312 .035
H(10a) .2216 .4188 .5695 .035
H(10b) .1678 .5349 .5436 .035
H(10c) .3567 .5105 .5970 .035
H(9) .3944 .3754 .4452 .035

loop_
_geom_bond_atom_site_label_1
_geom_bond_atom_site_label_2
_geom_bond_distance
C(1) C(2) 1.391(3)
C(1) C(8b) 1.381(2)
C(1) H(1) .990(2)
C(2) C(3) 1.387(3)
C(2) H(2) .965(2)
C(3) C(4) 1.395(2)
C(3) H(3) .972(3)
C(4) C(4a) 1.385(2)
C(4) H(4) .985(2)
C(4a) C(5) 1.536(2)
C(5) C(5a) 1.517(2)
C(5) O(9) 1.419(2)
C(5) C(10) 1.522(3)
C(5a) C(6) 1.399(2)
C(5a) N(8a) 1.344(2)
C(6) O(6) 1.219(2)
C(6) O(7) 1.416(2)
O(7) N(8) 1.388(2)
N(8) N(8a) 1.296(2)
N(8a) C(8b) 1.430(2)
O(9) H(9) .935(2)
C(10) H(10a) .980(3)
C(10) H(10b) .893(3)
C(10) H(10c) .954(2)
